data_4082524
loop_
_publ_author_name
'Klitzke, Joice S.'
'Roisnel, Thierry'
'Kirillov, Evgeny'
'Casagrande, Osvaldo de L.'
'Carpentier, Jean-Fran\,cois'

_publ_section_title
;
 Yttrium-- and Aluminum--Bis(phenolate)pyridine Complexes: Catalysts and
 Model Compounds of the Intermediates for the Stereoselective Ring-Opening
 Polymerization of Racemic Lactide and \b-Butyrolactone
;
_journal_issue 1
_journal_name_full Organometallics
_journal_page_first 309
_journal_paper_doi 10.1021/om401047r
_journal_volume 33
_journal_year 2014
_chemical_compound_source 'synthesis as described'
_chemical_formula_moiety 'C49 H67 N2 O4 Si2 Y'
_chemical_formula_sum 'C49 H67 N2 O4 Si2 Y'
_chemical_formula_weight 893.14
_chemical_name_systematic
;
 ?
;
_space_group_IT_number 14
_symmetry_cell_setting monoclinic
_symmetry_Int_Tables_number 14
_symmetry_space_group_name_Hall '-P 2yn'
_symmetry_space_group_name_H-M 'P 1 21/n 1'
_atom_sites_solution_hydrogens geom
_atom_sites_solution_primary direct
_atom_sites_solution_secondary difmap
_audit_conform_dict_location ftp://ftp.iucr.org/pub/cif_core.dic
_audit_conform_dict_name cif_core.dic
_audit_conform_dict_version 2.4
_audit_creation_date 2011-11-22T15:21:47-00:00
_audit_creation_method 'WinGX routine CIF_UPDATE'
_cell_angle_alpha 90
_cell_angle_beta 110.122(5)
_cell_angle_gamma 90
_cell_formula_units_Z 4
_cell_length_a 12.896(2)
_cell_length_b 25.405(3)
_cell_length_c 15.536(2)
_cell_measurement_reflns_used 9958
_cell_measurement_temperature 150(2)
_cell_measurement_theta_max 27.01
_cell_measurement_theta_min 2.32
_cell_measurement_wavelength 0.71073
_cell_volume 4779.3(11)
_computing_cell_refinement 'Bruker APEX2 (Bruker, 2006)'
_computing_data_collection 'Bruker APEX2 (Bruker, 2006)'
_computing_data_reduction 'Bruker APEX2 (Bruker, 2006)'
_computing_molecular_graphics 'Ortep-3 for Windows (Farrugia, 1997)'
_computing_publication_material
;
           WinGX publication routines (Farrugia, 1999),
           CRYSCAL (T. Roisnel, local program)
;
_computing_structure_refinement 'SHELXL-97 (Sheldrick, 1997)'
_computing_structure_solution 'SIR97 (Altomare et al., 1999)'
_diffrn_ambient_temperature 150(2)
_diffrn_detector 'CCD plate'
_diffrn_measured_fraction_theta_full 0.991
_diffrn_measured_fraction_theta_max 0.991
_diffrn_measurement_device_type 'APEXII, Bruker-AXS'
_diffrn_measurement_method 'CCD rotation images, thin slices'
_diffrn_radiation_monochromator graphite
_diffrn_radiation_probe x-ray
_diffrn_radiation_type MoK\a
_diffrn_radiation_wavelength 0.71073
_diffrn_reflns_av_R_equivalents 0.0531
_diffrn_reflns_av_unetI/netI 0.0536
_diffrn_reflns_limit_h_max 16
_diffrn_reflns_limit_h_min -16
_diffrn_reflns_limit_k_max 32
_diffrn_reflns_limit_k_min -27
_diffrn_reflns_limit_l_max 20
_diffrn_reflns_limit_l_min -20
_diffrn_reflns_number 42223
_diffrn_reflns_theta_full 27.48
_diffrn_reflns_theta_max 27.48
_diffrn_reflns_theta_min 2.94
_exptl_absorpt_coefficient_mu 1.314
_exptl_absorpt_correction_T_max 0.607
_exptl_absorpt_correction_T_min 0.509
_exptl_absorpt_correction_type multi-scan
_exptl_absorpt_process_details
;
  [Sheldrick, G.M. (2002). SADABS Bruker AXS Inc., Madison, Wisconsin, USA]
;
_exptl_crystal_colour 'pale yellow'
_exptl_crystal_density_diffrn 1.241
_exptl_crystal_density_method 'not measured'
_exptl_crystal_description prism
_exptl_crystal_F_000 1896
_exptl_crystal_size_max 0.55
_exptl_crystal_size_mid 0.46
_exptl_crystal_size_min 0.38
_refine_diff_density_max 1.397
_refine_diff_density_min -0.993
_refine_diff_density_rms 0.073
_refine_ls_extinction_method none
_refine_ls_goodness_of_fit_ref 1.022
_refine_ls_hydrogen_treatment mixed
_refine_ls_matrix_type full
_refine_ls_number_parameters 512
_refine_ls_number_reflns 10851
_refine_ls_number_restraints 0
_refine_ls_restrained_S_all 1.022
_refine_ls_R_factor_all 0.0742
_refine_ls_R_factor_gt 0.0518
_refine_ls_shift/su_max 0.004
_refine_ls_shift/su_mean 0
_refine_ls_structure_factor_coef Fsqd
_refine_ls_weighting_details 'calc w=1/[\s^2^(Fo^2^)+(0.0643P)^2^+5.6222P] where P=(Fo^2^+2Fc^2^)/3'
_refine_ls_weighting_scheme calc
_refine_ls_wR_factor_gt 0.1261
_refine_ls_wR_factor_ref 0.136
_reflns_number_gt 8360
_reflns_number_total 10851
_reflns_threshold_expression >2sigma(I)
_cod_data_source_file om401047r_si_002.cif
_cod_data_source_block complex1
_cod_original_sg_symbol_H-M 'P 21/n'
_cod_database_code 4082524

loop_
_symmetry_equiv_pos_as_xyz
'x, y, z'
'-x+1/2, y+1/2, -z+1/2'
'-x, -y, -z'
'x-1/2, -y-1/2, z-1/2'

loop_
_atom_site_label
_atom_site_type_symbol
_atom_site_fract_x
_atom_site_fract_y
_atom_site_fract_z
_atom_site_U_iso_or_equiv
_atom_site_adp_type
_atom_site_occupancy
_atom_site_symmetry_multiplicity
_atom_site_calc_flag
_atom_site_refinement_flags
_atom_site_disorder_assembly
_atom_site_disorder_group
Y1 Y 0.74764(2) 0.122869(10) 0.288674(18) 0.02062(8) Uani 1 1 d . . .
N1 N 0.74184(19) 0.02254(9) 0.32428(15) 0.0204(5) Uani 1 1 d . A .
C2 C 0.6699(2) 0.00646(11) 0.36534(19) 0.0220(6) Uani 1 1 d . . .
C3 C 0.6075(3) -0.03970(12) 0.3385(2) 0.0300(7) Uani 1 1 d . A .
H3 H 0.5561 -0.0497 0.3671 0.036 Uiso 1 1 calc R . .
C4 C 0.6215(3) -0.07043(12) 0.2702(2) 0.0344(7) Uani 1 1 d . . .
H4 H 0.5776 -0.1009 0.249 0.041 Uiso 1 1 calc R A .
C5 C 0.6999(3) -0.05626(12) 0.2334(2) 0.0311(7) Uani 1 1 d . A .
H5 H 0.7121 -0.0776 0.1875 0.037 Uiso 1 1 calc R . .
C6 C 0.7619(2) -0.01068(11) 0.26297(18) 0.0228(6) Uani 1 1 d . . .
O11 O 0.66275(17) 0.12032(7) 0.38538(13) 0.0244(4) Uani 1 1 d . A .
C12 C 0.6547(2) 0.08993(11) 0.45252(18) 0.0211(6) Uani 1 1 d . . .
C13 C 0.6616(2) 0.03466(11) 0.44675(19) 0.0222(6) Uani 1 1 d . A .
C14 C 0.6614(2) 0.00334(12) 0.5204(2) 0.0269(6) Uani 1 1 d . . .
H14 H 0.6665 -0.0338 0.5156 0.032 Uiso 1 1 calc R A .
C15 C 0.6543(2) 0.02439(12) 0.5998(2) 0.0278(6) Uani 1 1 d . A .
C16 C 0.6401(2) 0.07882(12) 0.60233(19) 0.0270(6) Uani 1 1 d . . .
H16 H 0.6323 0.0938 0.6558 0.032 Uiso 1 1 calc R A .
C17 C 0.6370(2) 0.11208(11) 0.53065(19) 0.0230(6) Uani 1 1 d . A .
C18 C 0.6617(3) -0.01022(14) 0.6811(2) 0.0401(8) Uani 1 1 d . . .
H18A H 0.5996 -0.0349 0.6639 0.06 Uiso 1 1 calc R A .
H18B H 0.6592 0.0118 0.7321 0.06 Uiso 1 1 calc R . .
H18C H 0.7313 -0.0299 0.6998 0.06 Uiso 1 1 calc R . .
C19 C 0.6143(3) 0.17128(12) 0.5336(2) 0.0286(7) Uani 1 1 d . . .
C20 C 0.5853(3) 0.18605(14) 0.6192(2) 0.0394(8) Uani 1 1 d . A .
H20A H 0.522 0.1651 0.6203 0.059 Uiso 1 1 calc R . .
H20B H 0.5667 0.2236 0.6169 0.059 Uiso 1 1 calc R . .
H20C H 0.6489 0.1789 0.6746 0.059 Uiso 1 1 calc R . .
C21 C 0.7178(3) 0.20269(13) 0.5380(3) 0.0401(8) Uani 1 1 d . A .
H21A H 0.781 0.1902 0.5898 0.06 Uiso 1 1 calc R . .
H21B H 0.7054 0.2401 0.5462 0.06 Uiso 1 1 calc R . .
H21C H 0.7329 0.1977 0.4809 0.06 Uiso 1 1 calc R . .
C22 C 0.5120(3) 0.18549(12) 0.4508(2) 0.0284(7) Uani 1 1 d . A .
C23 C 0.5041(4) 0.23023(14) 0.3976(3) 0.0478(9) Uani 1 1 d . . .
H23 H 0.5665 0.2526 0.4096 0.057 Uiso 1 1 calc R A .
C24 C 0.4069(4) 0.24308(17) 0.3272(3) 0.0607(12) Uani 1 1 d . A .
H24 H 0.4037 0.2742 0.2924 0.073 Uiso 1 1 calc R . .
C25 C 0.3155(4) 0.21153(18) 0.3073(3) 0.0598(12) Uani 1 1 d . . .
H25 H 0.2492 0.2203 0.2589 0.072 Uiso 1 1 calc R A .
C26 C 0.3217(3) 0.16673(18) 0.3588(3) 0.0572(11) Uani 1 1 d . A .
H26 H 0.2593 0.1443 0.3459 0.069 Uiso 1 1 calc R . .
C27 C 0.4186(3) 0.15429(14) 0.4295(3) 0.0422(8) Uani 1 1 d . . .
H27 H 0.421 0.1233 0.4645 0.051 Uiso 1 1 calc R A .
O31 O 0.82005(17) 0.08797(8) 0.19709(14) 0.0278(5) Uani 1 1 d . A .
C32 C 0.8803(2) 0.04583(12) 0.19641(19) 0.0261(6) Uani 1 1 d . . .
C33 C 0.8577(2) -0.00224(12) 0.23181(19) 0.0263(6) Uani 1 1 d . A .
C34 C 0.9240(3) -0.04634(13) 0.2343(2) 0.0331(7) Uani 1 1 d . . .
H34 H 0.9079 -0.0785 0.2582 0.04 Uiso 1 1 calc R A .
C35 C 1.0120(3) -0.04443(15) 0.2031(2) 0.0375(8) Uani 1 1 d . A .
C36 C 1.0855(3) -0.09190(17) 0.2102(3) 0.0504(11) Uani 1 1 d . . .
H36A H 1.1423 -0.093 0.2714 0.076 Uiso 1 1 calc R A .
H36B H 1.121 -0.0894 0.1638 0.076 Uiso 1 1 calc R . .
H36C H 1.0409 -0.124 0.2001 0.076 Uiso 1 1 calc R . .
C37 C 1.0285(3) 0.00229(15) 0.1628(2) 0.0372(8) Uani 1 1 d . . .
H37 H 1.0866 0.0036 0.1384 0.045 Uiso 1 1 calc R A .
C38 C 0.9644(3) 0.04712(14) 0.1564(2) 0.0316(7) Uani 1 1 d . A .
C39 C 0.9754(3) 0.09528(14) 0.1007(2) 0.0316(7) Uani 1 1 d . . .
C40 C 1.0645(3) 0.08684(17) 0.0556(2) 0.0460(9) Uani 1 1 d . A .
H40A H 1.0455 0.0558 0.0157 0.069 Uiso 1 1 calc R . .
H40B H 1.1366 0.0815 0.1034 0.069 Uiso 1 1 calc R . .
H40C H 1.0676 0.1179 0.0191 0.069 Uiso 1 1 calc R . .
C41 C 1.0103(3) 0.14430(16) 0.1626(2) 0.0446(9) Uani 1 1 d . A .
H41A H 1.0273 0.1732 0.1278 0.067 Uiso 1 1 calc R . .
H41B H 1.0759 0.136 0.2157 0.067 Uiso 1 1 calc R . .
H41C H 0.9499 0.1548 0.1836 0.067 Uiso 1 1 calc R . .
C42 C 0.8659(3) 0.10412(13) 0.02143(19) 0.0273(6) Uani 1 1 d . A .
C43 C 0.8375(3) 0.15389(14) -0.0177(2) 0.0351(7) Uani 1 1 d . . .
H43 H 0.8841 0.1831 0.0073 0.042 Uiso 1 1 calc R A .
C44 C 0.7423(3) 0.16126(15) -0.0925(2) 0.0406(8) Uani 1 1 d . A .
H44 H 0.7248 0.1954 -0.1185 0.049 Uiso 1 1 calc R . .
C45 C 0.6732(3) 0.12019(16) -0.1295(2) 0.0417(9) Uani 1 1 d . . .
H45 H 0.6074 0.1257 -0.1804 0.05 Uiso 1 1 calc R A .
C46 C 0.6997(3) 0.07044(15) -0.0922(2) 0.0410(8) Uani 1 1 d . A .
H46 H 0.6525 0.0416 -0.1181 0.049 Uiso 1 1 calc R . .
C47 C 0.7950(3) 0.06260(14) -0.0173(2) 0.0339(7) Uani 1 1 d . . .
H47 H 0.8122 0.0283 0.0079 0.041 Uiso 1 1 calc R A .
Si1 Si 0.69060(9) 0.23271(4) 0.15223(7) 0.0414(2) Uani 1 1 d . A .
HSI1 H 0.658(3) 0.1917(15) 0.097(3) 0.05 Uiso 1 1 d . . .
Si2 Si 0.84575(10) 0.24791(4) 0.34282(7) 0.0465(3) Uani 1 1 d . A .
HSI2 H 0.876(3) 0.2214(15) 0.420(3) 0.05 Uiso 1 1 d . . .
N51 N 0.7634(2) 0.20926(10) 0.25838(18) 0.0309(6) Uani 1 1 d . A .
C52 C 0.9774(4) 0.2682(2) 0.3276(3) 0.0796(17) Uani 1 1 d . . .
H52A H 1.0168 0.2369 0.3186 0.119 Uiso 1 1 calc R A .
H52B H 1.0235 0.2872 0.3823 0.119 Uiso 1 1 calc R . .
H52C H 0.961 0.2912 0.2739 0.119 Uiso 1 1 calc R . .
C53 C 0.7779(6) 0.30922(17) 0.3630(4) 0.092(2) Uani 1 1 d . . .
H53A H 0.7551 0.3307 0.3073 0.138 Uiso 1 1 calc R A .
H53B H 0.8301 0.3292 0.4134 0.138 Uiso 1 1 calc R . .
H53C H 0.713 0.3 0.3789 0.138 Uiso 1 1 calc R . .
C54 C 0.7699(4) 0.27691(17) 0.1006(3) 0.0600(12) Uani 1 1 d . . .
H54A H 0.786 0.3102 0.1344 0.09 Uiso 1 1 calc R A .
H54B H 0.7258 0.2838 0.0363 0.09 Uiso 1 1 calc R . .
H54C H 0.8393 0.2598 0.104 0.09 Uiso 1 1 calc R . .
C55 C 0.5625(4) 0.2690(2) 0.1476(4) 0.0768(16) Uani 1 1 d . . .
H55A H 0.5212 0.2481 0.1779 0.115 Uiso 1 1 calc R A .
H55B H 0.5165 0.275 0.0835 0.115 Uiso 1 1 calc R . .
H55C H 0.5827 0.3029 0.179 0.115 Uiso 1 1 calc R . .
O61A O 0.91930(18) 0.11249(9) 0.40848(15) 0.0345(5) Uani 0.5 1 d P A 1
C62A C 0.9364(4) 0.0942(2) 0.4998(3) 0.0723(8) Uani 0.5 1 d P A 1
H62A H 0.8909 0.0627 0.499 0.087 Uiso 0.5 1 calc PR A 1
H62B H 0.9181 0.122 0.5369 0.087 Uiso 0.5 1 calc PR A 1
C63A C 1.0591(4) 0.0809(2) 0.5374(3) 0.0723(8) Uani 0.5 1 d P A 1
H63A H 1.0695 0.0427 0.5489 0.087 Uiso 0.5 1 calc PR A 1
H63B H 1.0955 0.0998 0.5958 0.087 Uiso 0.5 1 calc PR A 1
C64A C 1.1129(8) 0.0994(5) 0.4599(8) 0.0723(8) Uani 0.5 1 d P A 1
H64A H 1.1733 0.1252 0.485 0.087 Uiso 0.5 1 calc PR A 1
H64B H 1.1404 0.0689 0.4342 0.087 Uiso 0.5 1 calc PR A 1
C65A C 1.0246(4) 0.1211(2) 0.3981(3) 0.0723(8) Uani 0.5 1 d P A 1
H65A H 1.0199 0.108 0.3369 0.087 Uiso 0.5 1 calc PR A 1
H65B H 1.0371 0.1596 0.3986 0.087 Uiso 0.5 1 calc PR A 1
O61B O 0.91930(18) 0.11249(9) 0.40848(15) 0.0345(5) Uani 0.5 1 d P A 2
C62B C 0.9364(4) 0.0942(2) 0.4998(3) 0.0723(8) Uani 0.5 1 d P A 2
H62C H 0.8909 0.0627 0.499 0.087 Uiso 0.5 1 calc PR A 2
H62D H 0.9181 0.122 0.5369 0.087 Uiso 0.5 1 calc PR A 2
C63B C 1.0591(4) 0.0809(2) 0.5374(3) 0.0723(8) Uani 0.5 1 d P A 2
H63C H 1.072 0.0469 0.5705 0.087 Uiso 0.5 1 calc PR A 2
H63D H 1.1015 0.1088 0.5793 0.087 Uiso 0.5 1 calc PR A 2
C64B C 1.0911(8) 0.0777(5) 0.4517(8) 0.0723(8) Uani 0.5 1 d P A 2
H64C H 1.1712 0.0837 0.466 0.087 Uiso 0.5 1 calc PR A 2
H64D H 1.0701 0.0435 0.42 0.087 Uiso 0.5 1 calc PR A 2
C65B C 1.0246(4) 0.1211(2) 0.3981(3) 0.0723(8) Uani 0.5 1 d P A 2
H65C H 1.0559 0.1557 0.4233 0.087 Uiso 0.5 1 calc PR A 2
H65D H 1.0188 0.119 0.333 0.087 Uiso 0.5 1 calc PR A 2
O71A O 0.57325(19) 0.10597(10) 0.17732(16) 0.0381(5) Uani 0.5 1 d P A 1
C72A C 0.4693(4) 0.1135(3) 0.1927(4) 0.0881(11) Uani 0.5 1 d P A 1
H72A H 0.4874 0.1289 0.2548 0.106 Uiso 0.5 1 calc PR A 1
H72B H 0.4384 0.0781 0.1949 0.106 Uiso 0.5 1 calc PR A 1
C73A C 0.3794(8) 0.1456(6) 0.1305(7) 0.0881(11) Uani 0.5 1 d P A 1
H73A H 0.3167 0.1459 0.1525 0.132 Uiso 0.5 1 calc PR A 1
H73B H 0.3562 0.1305 0.0687 0.132 Uiso 0.5 1 calc PR A 1
H73C H 0.4056 0.1816 0.1289 0.132 Uiso 0.5 1 calc PR A 1
C74A C 0.5584(4) 0.0853(3) 0.0874(4) 0.0881(11) Uani 0.5 1 d P A 1
H74A H 0.6032 0.1056 0.0585 0.106 Uiso 0.5 1 calc PR A 1
H74B H 0.582 0.048 0.0919 0.106 Uiso 0.5 1 calc PR A 1
C75A C 0.4479(8) 0.0894(5) 0.0359(7) 0.0881(11) Uani 0.5 1 d P A 1
H75A H 0.435 0.0753 -0.0256 0.132 Uiso 0.5 1 calc PR A 1
H75B H 0.4257 0.1265 0.0313 0.132 Uiso 0.5 1 calc PR A 1
H75C H 0.4044 0.0694 0.0654 0.132 Uiso 0.5 1 calc PR A 1
O71B O 0.57325(19) 0.10597(10) 0.17732(16) 0.0381(5) Uani 0.5 1 d P A 2
C72B C 0.4693(4) 0.1135(3) 0.1927(4) 0.0881(11) Uani 0.5 1 d P A 2
H72C H 0.4603 0.0862 0.235 0.106 Uiso 0.5 1 calc PR A 2
H72D H 0.4685 0.1484 0.2208 0.106 Uiso 0.5 1 calc PR A 2
C73B C 0.3855(8) 0.1103(5) 0.1110(7) 0.0881(11) Uani 0.5 1 d P A 2
H73D H 0.3148 0.1154 0.1205 0.132 Uiso 0.5 1 calc PR A 2
H73E H 0.3864 0.0755 0.0839 0.132 Uiso 0.5 1 calc PR A 2
H73F H 0.3946 0.1376 0.0696 0.132 Uiso 0.5 1 calc PR A 2
C74B C 0.5584(4) 0.0853(3) 0.0874(4) 0.0881(11) Uani 0.5 1 d P A 2
H74C H 0.5202 0.1131 0.0434 0.106 Uiso 0.5 1 calc PR A 2
H74D H 0.6333 0.0822 0.0838 0.106 Uiso 0.5 1 calc PR A 2
C75B C 0.5063(8) 0.0401(5) 0.0537(7) 0.0881(11) Uani 0.5 1 d P A 2
H75D H 0.5071 0.0346 -0.0085 0.132 Uiso 0.5 1 calc PR A 2
H75E H 0.4297 0.042 0.052 0.132 Uiso 0.5 1 calc PR A 2
H75F H 0.5439 0.0107 0.093 0.132 Uiso 0.5 1 calc PR A 2

loop_
_atom_site_aniso_label
_atom_site_aniso_U_11
_atom_site_aniso_U_22
_atom_site_aniso_U_33
_atom_site_aniso_U_23
_atom_site_aniso_U_13
_atom_site_aniso_U_12
Y1 0.02131(14) 0.01899(14) 0.02315(13) 0.00101(11) 0.00967(10) -0.00105(11)
N1 0.0198(12) 0.0193(12) 0.0240(11) -0.0013(9) 0.0101(9) 0.0016(9)
C2 0.0214(14) 0.0198(14) 0.0270(13) -0.0001(11) 0.0111(11) 0.0013(11)
C3 0.0291(17) 0.0215(15) 0.0445(18) -0.0016(13) 0.0192(14) -0.0036(12)
C4 0.0361(18) 0.0218(16) 0.0445(18) -0.0105(13) 0.0126(15) -0.0055(13)
C5 0.0365(18) 0.0248(16) 0.0321(16) -0.0067(12) 0.0119(14) 0.0059(13)
C6 0.0250(15) 0.0236(15) 0.0194(12) 0.0017(11) 0.0070(11) 0.0061(11)
O11 0.0310(11) 0.0194(10) 0.0269(10) 0.0009(8) 0.0152(8) 0.0016(8)
C12 0.0202(14) 0.0204(14) 0.0251(13) 0.0001(11) 0.0107(11) -0.0012(11)
C13 0.0210(14) 0.0221(14) 0.0283(14) 0.0000(11) 0.0145(12) 0.0006(11)
C14 0.0281(16) 0.0211(15) 0.0373(16) 0.0022(12) 0.0189(13) 0.0011(12)
C15 0.0271(16) 0.0297(16) 0.0305(15) 0.0067(12) 0.0151(13) 0.0031(12)
C16 0.0257(16) 0.0348(17) 0.0239(14) -0.0021(12) 0.0127(12) 0.0024(13)
C17 0.0204(14) 0.0249(15) 0.0257(14) -0.0028(11) 0.0107(11) -0.0004(11)
C18 0.051(2) 0.0388(19) 0.0397(18) 0.0127(15) 0.0275(17) 0.0096(16)
C19 0.0332(17) 0.0229(15) 0.0328(15) -0.0073(12) 0.0154(13) -0.0005(12)
C20 0.053(2) 0.0336(18) 0.0357(17) -0.0092(14) 0.0206(16) 0.0069(16)
C21 0.041(2) 0.0298(18) 0.053(2) -0.0120(15) 0.0207(17) -0.0078(15)
C22 0.0357(18) 0.0230(15) 0.0319(15) -0.0035(12) 0.0186(14) 0.0070(13)
C23 0.058(3) 0.0321(19) 0.058(2) 0.0068(17) 0.026(2) 0.0047(17)
C24 0.077(3) 0.044(2) 0.060(3) 0.025(2) 0.023(2) 0.024(2)
C25 0.053(3) 0.060(3) 0.057(3) 0.007(2) 0.006(2) 0.023(2)
C26 0.039(2) 0.056(3) 0.067(3) 0.009(2) 0.005(2) 0.0040(19)
C27 0.037(2) 0.037(2) 0.051(2) 0.0063(16) 0.0128(16) 0.0035(15)
O31 0.0289(12) 0.0287(11) 0.0295(10) 0.0029(9) 0.0148(9) 0.0032(9)
C32 0.0241(15) 0.0341(17) 0.0211(13) 0.0021(12) 0.0092(11) 0.0054(12)
C33 0.0277(16) 0.0317(16) 0.0211(13) 0.0023(11) 0.0106(12) 0.0095(13)
C34 0.0413(19) 0.0381(18) 0.0249(14) 0.0087(13) 0.0181(14) 0.0155(15)
C35 0.0367(19) 0.052(2) 0.0273(15) 0.0092(14) 0.0151(14) 0.0220(16)
C36 0.051(2) 0.066(3) 0.042(2) 0.0170(18) 0.0267(18) 0.038(2)
C37 0.0264(17) 0.063(2) 0.0261(15) 0.0097(15) 0.0137(13) 0.0154(15)
C38 0.0257(16) 0.047(2) 0.0229(14) 0.0070(13) 0.0098(12) 0.0061(14)
C39 0.0245(16) 0.048(2) 0.0254(15) 0.0048(13) 0.0127(12) 0.0009(14)
C40 0.0282(19) 0.077(3) 0.0398(19) 0.0166(18) 0.0203(15) 0.0076(17)
C41 0.038(2) 0.063(2) 0.0323(17) 0.0010(16) 0.0108(15) -0.0163(18)
C42 0.0263(16) 0.0385(17) 0.0224(14) 0.0026(12) 0.0153(12) 0.0046(13)
C43 0.0354(18) 0.0369(19) 0.0391(17) 0.0035(14) 0.0206(15) 0.0019(14)
C44 0.039(2) 0.045(2) 0.0417(19) 0.0125(16) 0.0190(16) 0.0181(17)
C45 0.0286(17) 0.067(3) 0.0307(16) 0.0070(17) 0.0121(14) 0.0115(17)
C46 0.039(2) 0.055(2) 0.0284(16) -0.0032(15) 0.0117(14) -0.0074(17)
C47 0.0398(19) 0.0377(18) 0.0264(15) 0.0047(13) 0.0144(14) 0.0019(15)
Si1 0.0474(6) 0.0384(6) 0.0415(5) 0.0117(4) 0.0195(5) -0.0012(4)
Si2 0.0662(8) 0.0324(5) 0.0422(6) -0.0020(4) 0.0203(5) -0.0236(5)
N51 0.0341(15) 0.0240(13) 0.0355(14) 0.0025(11) 0.0132(12) -0.0052(11)
C52 0.079(4) 0.090(4) 0.063(3) 0.001(3) 0.016(3) -0.057(3)
C53 0.164(6) 0.033(2) 0.085(4) -0.017(2) 0.051(4) -0.015(3)
C54 0.078(3) 0.059(3) 0.052(2) 0.018(2) 0.032(2) -0.009(2)
C55 0.062(3) 0.095(4) 0.078(3) 0.042(3) 0.031(3) 0.030(3)
O61A 0.0241(11) 0.0436(14) 0.0324(11) 0.0094(10) 0.0054(9) -0.0017(9)
C62A 0.0418(14) 0.119(3) 0.0538(14) 0.0285(15) 0.0142(11) 0.0038(14)
C63A 0.0418(14) 0.119(3) 0.0538(14) 0.0285(15) 0.0142(11) 0.0038(14)
C64A 0.0418(14) 0.119(3) 0.0538(14) 0.0285(15) 0.0142(11) 0.0038(14)
C65A 0.0418(14) 0.119(3) 0.0538(14) 0.0285(15) 0.0142(11) 0.0038(14)
O61B 0.0241(11) 0.0436(14) 0.0324(11) 0.0094(10) 0.0054(9) -0.0017(9)
C62B 0.0418(14) 0.119(3) 0.0538(14) 0.0285(15) 0.0142(11) 0.0038(14)
C63B 0.0418(14) 0.119(3) 0.0538(14) 0.0285(15) 0.0142(11) 0.0038(14)
C64B 0.0418(14) 0.119(3) 0.0538(14) 0.0285(15) 0.0142(11) 0.0038(14)
C65B 0.0418(14) 0.119(3) 0.0538(14) 0.0285(15) 0.0142(11) 0.0038(14)
O71A 0.0273(12) 0.0504(14) 0.0361(12) -0.0081(10) 0.0101(10) -0.0081(10)
C72A 0.0505(17) 0.138(3) 0.0634(18) -0.0367(19) 0.0036(14) -0.0051(18)
C73A 0.0505(17) 0.138(3) 0.0634(18) -0.0367(19) 0.0036(14) -0.0051(18)
C74A 0.0505(17) 0.138(3) 0.0634(18) -0.0367(19) 0.0036(14) -0.0051(18)
C75A 0.0505(17) 0.138(3) 0.0634(18) -0.0367(19) 0.0036(14) -0.0051(18)
O71B 0.0273(12) 0.0504(14) 0.0361(12) -0.0081(10) 0.0101(10) -0.0081(10)
C72B 0.0505(17) 0.138(3) 0.0634(18) -0.0367(19) 0.0036(14) -0.0051(18)
C73B 0.0505(17) 0.138(3) 0.0634(18) -0.0367(19) 0.0036(14) -0.0051(18)
C74B 0.0505(17) 0.138(3) 0.0634(18) -0.0367(19) 0.0036(14) -0.0051(18)
C75B 0.0505(17) 0.138(3) 0.0634(18) -0.0367(19) 0.0036(14) -0.0051(18)

loop_
_atom_type_symbol
_atom_type_description
_atom_type_scat_dispersion_real
_atom_type_scat_dispersion_imag
_atom_type_scat_source
C C 0.0033 0.0016 'International Tables Vol C Tables 4.2.6.8 and 6.1.1.4'
H H 0 0 'International Tables Vol C Tables 4.2.6.8 and 6.1.1.4'
N N 0.0061 0.0033 'International Tables Vol C Tables 4.2.6.8 and 6.1.1.4'
O O 0.0106 0.006 'International Tables Vol C Tables 4.2.6.8 and 6.1.1.4'
Si Si 0.0817 0.0704 'International Tables Vol C Tables 4.2.6.8 and 6.1.1.4'
Y Y -2.7962 3.5667 'International Tables Vol C Tables 4.2.6.8 and 6.1.1.4'

loop_
_geom_angle_atom_site_label_1
_geom_angle_atom_site_label_2
_geom_angle_atom_site_label_3
_geom_angle
O11 Y1 O31 153.77(7)
O11 Y1 N51 106.16(8)
O31 Y1 N51 99.91(9)
O11 Y1 O71A 85.44(8)
O31 Y1 O71A 87.77(8)
N51 Y1 O71A 98.90(9)
O11 Y1 O61A 90.60(8)
O31 Y1 O61A 88.43(8)
N51 Y1 O61A 98.33(9)
O71A Y1 O61A 162.75(9)
O11 Y1 N1 76.32(7)
O31 Y1 N1 77.76(7)
N51 Y1 N1 176.57(9)
O71A Y1 N1 83.58(8)
O61A Y1 N1 79.17(7)
O11 Y1 Si2 95.20(5)
O31 Y1 Si2 109.82(6)
N51 Y1 Si2 25.75(7)
O71A Y1 Si2 121.94(7)
O61A Y1 Si2 75.10(6)
N1 Y1 Si2 152.82(6)
O11 Y1 Si1 113.92(5)
O31 Y1 Si1 88.63(6)
N51 Y1 Si1 25.77(7)
O71A Y1 Si1 75.33(6)
O61A Y1 Si1 121.39(6)
N1 Y1 Si1 155.34(5)
Si2 Y1 Si1 51.51(3)
C2 N1 C6 117.8(2)
C2 N1 Y1 117.84(17)
C6 N1 Y1 115.45(17)
N1 C2 C3 121.9(3)
N1 C2 C13 121.0(2)
C3 C2 C13 116.9(2)
C4 C3 C2 119.2(3)
C4 C3 H3 120.4
C2 C3 H3 120.4
C5 C4 C3 118.9(3)
C5 C4 H4 120.5
C3 C4 H4 120.5
C4 C5 C6 120.2(3)
C4 C5 H5 119.9
C6 C5 H5 119.9
N1 C6 C5 121.4(3)
N1 C6 C33 121.1(3)
C5 C6 C33 117.3(3)
C12 O11 Y1 139.81(17)
O11 C12 C13 120.3(2)
O11 C12 C17 121.1(2)
C13 C12 C17 118.6(2)
C14 C13 C12 119.9(3)
C14 C13 C2 116.3(3)
C12 C13 C2 123.8(2)
C15 C14 C13 122.2(3)
C15 C14 H14 118.9
C13 C14 H14 118.9
C14 C15 C16 117.4(3)
C14 C15 C18 121.1(3)
C16 C15 C18 121.5(3)
C17 C16 C15 123.2(3)
C17 C16 H16 118.4
C15 C16 H16 118.4
C16 C17 C12 118.3(3)
C16 C17 C19 121.7(2)
C12 C17 C19 120.0(2)
C15 C18 H18A 109.5
C15 C18 H18B 109.5
H18A C18 H18B 109.5
C15 C18 H18C 109.5
H18A C18 H18C 109.5
H18B C18 H18C 109.5
C22 C19 C17 108.8(2)
C22 C19 C21 113.4(3)
C17 C19 C21 109.8(3)
C22 C19 C20 105.8(2)
C17 C19 C20 111.6(3)
C21 C19 C20 107.4(3)
C19 C20 H20A 109.5
C19 C20 H20B 109.5
H20A C20 H20B 109.5
C19 C20 H20C 109.5
H20A C20 H20C 109.5
H20B C20 H20C 109.5
C19 C21 H21A 109.5
C19 C21 H21B 109.5
H21A C21 H21B 109.5
C19 C21 H21C 109.5
H21A C21 H21C 109.5
H21B C21 H21C 109.5
C27 C22 C23 116.6(3)
C27 C22 C19 119.4(3)
C23 C22 C19 123.9(3)
C22 C23 C24 121.5(4)
C22 C23 H23 119.3
C24 C23 H23 119.3
C25 C24 C23 120.9(4)
C25 C24 H24 119.6
C23 C24 H24 119.6
C24 C25 C26 118.6(4)
C24 C25 H25 120.7
C26 C25 H25 120.7
C25 C26 C27 120.3(4)
C25 C26 H26 119.8
C27 C26 H26 119.8
C22 C27 C26 122.1(4)
C22 C27 H27 118.9
C26 C27 H27 118.9
C32 O31 Y1 136.87(18)
O31 C32 C33 119.8(3)
O31 C32 C38 121.4(3)
C33 C32 C38 118.7(3)
C34 C33 C32 119.8(3)
C34 C33 C6 116.3(3)
C32 C33 C6 123.8(3)
C35 C34 C33 122.0(3)
C35 C34 H34 119
C33 C34 H34 119
C34 C35 C37 117.4(3)
C34 C35 C36 121.1(3)
C37 C35 C36 121.5(3)
C35 C36 H36A 109.5
C35 C36 H36B 109.5
H36A C36 H36B 109.5
C35 C36 H36C 109.5
H36A C36 H36C 109.5
H36B C36 H36C 109.5
C38 C37 C35 123.4(3)
C38 C37 H37 118.3
C35 C37 H37 118.3
C37 C38 C32 118.2(3)
C37 C38 C39 121.7(3)
C32 C38 C39 119.8(3)
C38 C39 C42 109.3(3)
C38 C39 C41 110.9(3)
C42 C39 C41 111.8(3)
C38 C39 C40 111.8(3)
C42 C39 C40 106.1(2)
C41 C39 C40 106.9(3)
C39 C40 H40A 109.5
C39 C40 H40B 109.5
H40A C40 H40B 109.5
C39 C40 H40C 109.5
H40A C40 H40C 109.5
H40B C40 H40C 109.5
C39 C41 H41A 109.5
C39 C41 H41B 109.5
H41A C41 H41B 109.5
C39 C41 H41C 109.5
H41A C41 H41C 109.5
H41B C41 H41C 109.5
C47 C42 C43 117.6(3)
C47 C42 C39 121.5(3)
C43 C42 C39 120.8(3)
C44 C43 C42 120.9(3)
C44 C43 H43 119.6
C42 C43 H43 119.6
C45 C44 C43 120.9(3)
C45 C44 H44 119.5
C43 C44 H44 119.5
C44 C45 C46 119.4(3)
C44 C45 H45 120.3
C46 C45 H45 120.3
C45 C46 C47 120.2(3)
C45 C46 H46 119.9
C47 C46 H46 119.9
C46 C47 C42 121.1(3)
C46 C47 H47 119.5
C42 C47 H47 119.5
N51 Si1 C55 113.27(19)
N51 Si1 C54 115.14(18)
C55 Si1 C54 107.0(2)
C55 Si1 Y1 115.05(15)
C54 Si1 Y1 136.03(16)
N51 Si1 HSI1 107.6(16)
C55 Si1 HSI1 106.5(16)
C54 Si1 HSI1 106.8(16)
Y1 Si1 HSI1 73.5(16)
N51 Si2 C53 114.2(2)
N51 Si2 C52 114.76(19)
C53 Si2 C52 106.9(3)
C53 Si2 Y1 131.5(2)
C52 Si2 Y1 120.13(19)
N51 Si2 HSI2 108.8(17)
C53 Si2 HSI2 106.7(16)
C52 Si2 HSI2 104.8(17)
Y1 Si2 HSI2 73.5(17)
Si2 N51 Si1 122.63(16)
Si2 N51 Y1 118.58(14)
Si1 N51 Y1 118.78(14)
Si2 C52 H52A 109.5
Si2 C52 H52B 109.5
H52A C52 H52B 109.5
Si2 C52 H52C 109.5
H52A C52 H52C 109.5
H52B C52 H52C 109.5
Si2 C53 H53A 109.5
Si2 C53 H53B 109.5
H53A C53 H53B 109.5
Si2 C53 H53C 109.5
H53A C53 H53C 109.5
H53B C53 H53C 109.5
Si1 C54 H54A 109.5
Si1 C54 H54B 109.5
H54A C54 H54B 109.5
Si1 C54 H54C 109.5
H54A C54 H54C 109.5
H54B C54 H54C 109.5
Si1 C55 H55A 109.5
Si1 C55 H55B 109.5
H55A C55 H55B 109.5
Si1 C55 H55C 109.5
H55A C55 H55C 109.5
H55B C55 H55C 109.5
C62A O61A C65A 109.3(3)
C62A O61A Y1 126.7(2)
C65A O61A Y1 124.0(2)
O61A C62A C63A 103.6(3)
O61A C62A H62A 111
C63A C62A H62A 111
O61A C62A H62B 111
C63A C62A H62B 111
H62A C62A H62B 109
C62A C63A C64A 107.4(5)
C62A C63A H63A 110.2
C64A C63A H63A 110.2
C62A C63A H63B 110.2
C64A C63A H63B 110.2
H63A C63A H63B 108.5
C65A C64A C63A 100.0(7)
C65A C64A H64A 111.8
C63A C64A H64A 111.8
C65A C64A H64B 111.8
C63A C64A H64B 111.8
H64A C64A H64B 109.5
C64A C65A O61A 117.5(5)
C64A C65A H65A 107.9
O61A C65A H65A 107.9
C64A C65A H65B 107.9
O61A C65A H65B 107.9
H65A C65A H65B 107.2
H64C C64B H64D 109.5
C74A O71A C72A 112.7(3)
C74A O71A Y1 123.5(2)
C72A O71A Y1 123.8(2)
O71A C72A C73A 121.8(7)
O71A C72A H72A 106.9
C73A C72A H72A 106.9
O71A C72A H72B 106.9
C73A C72A H72B 106.9
H72A C72A H72B 106.7
C72A C73A H73A 109.5
C72A C73A H73B 109.5
H73A C73A H73B 109.5
C72A C73A H73C 109.5
H73A C73A H73C 109.5
H73B C73A H73C 109.5
C75A C74A O71A 107.5(6)
C75A C74A H74A 110.2
O71A C74A H74A 110.2
C75A C74A H74B 110.2
O71A C74A H74B 110.2
H74A C74A H74B 108.5
C74A C75A H75A 109.5
C74A C75A H75B 109.5
H75A C75A H75B 109.5
C74A C75A H75C 109.5
H75A C75A H75C 109.5
H75B C75A H75C 109.5
H73D C73B H73E 109.5
H73D C73B H73F 109.5
H73E C73B H73F 109.5
H75D C75B H75E 109.5
H75D C75B H75F 109.5
H75E C75B H75F 109.5

loop_
_geom_bond_atom_site_label_1
_geom_bond_atom_site_label_2
_geom_bond_distance
Y1 O11 2.1427(19)
Y1 O31 2.144(2)
Y1 N51 2.268(3)
Y1 O71A 2.358(2)
Y1 O61A 2.366(2)
Y1 N1 2.615(2)
Y1 Si2 3.4158(11)
Y1 Si1 3.4276(10)
N1 C2 1.357(3)
N1 C6 1.362(3)
C2 C3 1.402(4)
C2 C13 1.490(4)
C3 C4 1.379(4)
C3 H3 0.95
C4 C5 1.370(5)
C4 H4 0.95
C5 C6 1.392(4)
C5 H5 0.95
C6 C33 1.490(4)
O11 C12 1.330(3)
C12 C13 1.412(4)
C12 C17 1.426(4)
C13 C14 1.394(4)
C14 C15 1.376(4)
C14 H14 0.95
C15 C16 1.397(4)
C15 C18 1.515(4)
C16 C17 1.387(4)
C16 H16 0.95
C17 C19 1.536(4)
C18 H18A 0.98
C18 H18B 0.98
C18 H18C 0.98
C19 C22 1.536(4)
C19 C21 1.536(4)
C19 C20 1.546(4)
C20 H20A 0.98
C20 H20B 0.98
C20 H20C 0.98
C21 H21A 0.98
C21 H21B 0.98
C21 H21C 0.98
C22 C27 1.383(5)
C22 C23 1.388(5)
C23 C24 1.390(6)
C23 H23 0.95
C24 C25 1.369(7)
C24 H24 0.95
C25 C26 1.378(6)
C25 H25 0.95
C26 C27 1.387(5)
C26 H26 0.95
C27 H27 0.95
O31 C32 1.325(4)
C32 C33 1.410(4)
C32 C38 1.424(4)
C33 C34 1.402(4)
C34 C35 1.378(4)
C34 H34 0.95
C35 C37 1.392(5)
C35 C36 1.515(5)
C36 H36A 0.98
C36 H36B 0.98
C36 H36C 0.98
C37 C38 1.391(5)
C37 H37 0.95
C38 C39 1.533(4)
C39 C42 1.538(4)
C39 C41 1.543(5)
C39 C40 1.553(4)
C40 H40A 0.98
C40 H40B 0.98
C40 H40C 0.98
C41 H41A 0.98
C41 H41B 0.98
C41 H41C 0.98
C42 C47 1.390(5)
C42 C43 1.397(5)
C43 C44 1.381(5)
C43 H43 0.95
C44 C45 1.364(5)
C44 H44 0.95
C45 C46 1.383(5)
C45 H45 0.95
C46 C47 1.386(5)
C46 H46 0.95
C47 H47 0.95
Si1 N51 1.700(3)
Si1 C55 1.871(5)
Si1 C54 1.875(4)
Si1 HSI1 1.33(4)
Si2 N51 1.690(3)
Si2 C53 1.865(5)
Si2 C52 1.865(5)
Si2 HSI2 1.31(4)
C52 H52A 0.98
C52 H52B 0.98
C52 H52C 0.98
C53 H53A 0.98
C53 H53B 0.98
C53 H53C 0.98
C54 H54A 0.98
C54 H54B 0.98
C54 H54C 0.98
C55 H55A 0.98
C55 H55B 0.98
C55 H55C 0.98
O61A C62A 1.436(5)
O61A C65A 1.438(5)
C62A C63A 1.524(6)
C62A H62A 0.99
C62A H62B 0.99
C63A C64A 1.650(11)
C63A H63A 0.99
C63A H63B 0.99
C64A C65A 1.331(11)
C64A H64A 0.99
C64A H64B 0.99
C65A H65A 0.99
C65A H65B 0.99
C64B H64C 0.99
C64B H64D 0.99
O71A C74A 1.442(5)
O71A C72A 1.454(6)
C72A C73A 1.473(13)
C72A H72A 0.99
C72A H72B 0.99
C73A H73A 0.98
C73A H73B 0.98
C73A H73C 0.98
C74A C75A 1.377(11)
C74A H74A 0.99
C74A H74B 0.99
C75A H75A 0.98
C75A H75B 0.98
C75A H75C 0.98
C73B H73D 0.98
C73B H73E 0.98
C73B H73F 0.98
C75B H75D 0.98
C75B H75E 0.98
C75B H75F 0.98

loop_
_geom_torsion_atom_site_label_1
_geom_torsion_atom_site_label_2
_geom_torsion_atom_site_label_3
_geom_torsion_atom_site_label_4
_geom_torsion
O11 Y1 N1 C2 16.22(19)
O31 Y1 N1 C2 -159.7(2)
O71A Y1 N1 C2 -70.6(2)
O61A Y1 N1 C2 109.5(2)
Si2 Y1 N1 C2 90.6(2)
Si1 Y1 N1 C2 -101.8(2)
O11 Y1 N1 C6 163.0(2)
O31 Y1 N1 C6 -12.98(19)
O71A Y1 N1 C6 76.1(2)
O61A Y1 N1 C6 -103.7(2)
Si2 Y1 N1 C6 -122.67(18)
Si1 Y1 N1 C6 44.9(3)
C6 N1 C2 C3 -7.6(4)
Y1 N1 C2 C3 138.4(2)
C6 N1 C2 C13 166.8(2)
Y1 N1 C2 C13 -47.3(3)
N1 C2 C3 C4 1.8(5)
C13 C2 C3 C4 -172.8(3)
C2 C3 C4 C5 3.0(5)
C3 C4 C5 C6 -1.8(5)
C2 N1 C6 C5 8.8(4)
Y1 N1 C6 C5 -137.9(2)
C2 N1 C6 C33 -165.3(2)
Y1 N1 C6 C33 47.9(3)
C4 C5 C6 N1 -4.2(5)
C4 C5 C6 C33 170.1(3)
O31 Y1 O11 C12 34.3(4)
N51 Y1 O11 C12 -152.2(3)
O71A Y1 O11 C12 109.8(3)
O61A Y1 O11 C12 -53.3(3)
N1 Y1 O11 C12 25.4(3)
Si2 Y1 O11 C12 -128.4(3)
Si1 Y1 O11 C12 -178.4(3)
Y1 O11 C12 C13 -34.8(4)
Y1 O11 C12 C17 146.4(2)
O11 C12 C13 C14 175.1(3)
C17 C12 C13 C14 -6.0(4)
O11 C12 C13 C2 -4.4(4)
C17 C12 C13 C2 174.4(3)
N1 C2 C13 C14 -132.9(3)
C3 C2 C13 C14 41.7(4)
N1 C2 C13 C12 46.6(4)
C3 C2 C13 C12 -138.7(3)
C12 C13 C14 C15 0.3(5)
C2 C13 C14 C15 179.9(3)
C13 C14 C15 C16 3.9(5)
C13 C14 C15 C18 -176.0(3)
C14 C15 C16 C17 -2.3(5)
C18 C15 C16 C17 177.5(3)
C15 C16 C17 C12 -3.3(4)
C15 C16 C17 C19 176.2(3)
O11 C12 C17 C16 -173.8(3)
C13 C12 C17 C16 7.3(4)
O11 C12 C17 C19 6.7(4)
C13 C12 C17 C19 -172.1(3)
C16 C17 C19 C22 -121.9(3)
C12 C17 C19 C22 57.6(3)
C16 C17 C19 C21 113.4(3)
C12 C17 C19 C21 -67.1(4)
C16 C17 C19 C20 -5.5(4)
C12 C17 C19 C20 174.0(3)
C17 C19 C22 C27 46.5(4)
C21 C19 C22 C27 169.0(3)
C20 C19 C22 C27 -73.6(3)
C17 C19 C22 C23 -137.5(3)
C21 C19 C22 C23 -15.0(4)
C20 C19 C22 C23 102.4(3)
C27 C22 C23 C24 0.5(5)
C19 C22 C23 C24 -175.6(3)
C22 C23 C24 C25 -0.7(6)
C23 C24 C25 C26 0.3(7)
C24 C25 C26 C27 0.3(7)
C23 C22 C27 C26 0.0(5)
C19 C22 C27 C26 176.3(3)
C25 C26 C27 C22 -0.4(6)
O11 Y1 O31 C32 -40.1(4)
N51 Y1 O31 C32 146.3(3)
O71A Y1 O31 C32 -115.0(3)
O61A Y1 O31 C32 48.1(3)
N1 Y1 O31 C32 -31.1(3)
Si2 Y1 O31 C32 121.7(3)
Si1 Y1 O31 C32 169.6(3)
Y1 O31 C32 C33 39.4(4)
Y1 O31 C32 C38 -143.8(2)
O31 C32 C33 C34 -177.6(3)
C38 C32 C33 C34 5.5(4)
O31 C32 C33 C6 6.0(4)
C38 C32 C33 C6 -170.9(3)
N1 C6 C33 C34 131.4(3)
C5 C6 C33 C34 -43.0(4)
N1 C6 C33 C32 -52.1(4)
C5 C6 C33 C32 133.5(3)
C32 C33 C34 C35 0.1(5)
C6 C33 C34 C35 176.8(3)
C33 C34 C35 C37 -4.3(5)
C33 C34 C35 C36 177.3(3)
C34 C35 C37 C38 3.0(5)
C36 C35 C37 C38 -178.7(3)
C35 C37 C38 C32 2.6(5)
C35 C37 C38 C39 -171.9(3)
O31 C32 C38 C37 176.4(3)
C33 C32 C38 C37 -6.7(4)
O31 C32 C38 C39 -9.0(4)
C33 C32 C38 C39 167.9(3)
C37 C38 C39 C42 116.9(3)
C32 C38 C39 C42 -57.6(4)
C37 C38 C39 C41 -119.4(3)
C32 C38 C39 C41 66.1(4)
C37 C38 C39 C40 -0.3(4)
C32 C38 C39 C40 -174.7(3)
C38 C39 C42 C47 -28.3(4)
C41 C39 C42 C47 -151.5(3)
C40 C39 C42 C47 92.3(3)
C38 C39 C42 C43 155.5(3)
C41 C39 C42 C43 32.4(4)
C40 C39 C42 C43 -83.8(4)
C47 C42 C43 C44 -0.2(4)
C39 C42 C43 C44 176.1(3)
C42 C43 C44 C45 0.6(5)
C43 C44 C45 C46 -0.8(5)
C44 C45 C46 C47 0.7(5)
C45 C46 C47 C42 -0.4(5)
C43 C42 C47 C46 0.1(4)
C39 C42 C47 C46 -176.2(3)
O11 Y1 Si1 N51 77.38(17)
O31 Y1 Si1 N51 -116.45(17)
O71A Y1 Si1 N51 155.50(17)
O61A Y1 Si1 N51 -29.12(18)
N1 Y1 Si1 N51 -172.4(2)
Si2 Y1 Si1 N51 0.44(16)
O11 Y1 Si1 C55 -18.1(2)
O31 Y1 Si1 C55 148.1(2)
N51 Y1 Si1 C55 -95.5(3)
O71A Y1 Si1 C55 60.0(2)
O61A Y1 Si1 C55 -124.6(2)
N1 Y1 Si1 C55 92.2(3)
Si2 Y1 Si1 C55 -95.0(2)
O11 Y1 Si1 C54 143.8(2)
O31 Y1 Si1 C54 -50.1(2)
N51 Y1 Si1 C54 66.4(3)
O71A Y1 Si1 C54 -138.1(2)
O61A Y1 Si1 C54 37.3(2)
N1 Y1 Si1 C54 -106.0(2)
Si2 Y1 Si1 C54 66.8(2)
O11 Y1 Si2 N51 -117.04(17)
O31 Y1 Si2 N51 70.95(18)
O71A Y1 Si2 N51 -29.18(18)
O61A Y1 Si2 N51 153.72(17)
N1 Y1 Si2 N51 172.99(19)
Si1 Y1 Si2 N51 -0.44(16)
O11 Y1 Si2 C53 -44.2(2)
O31 Y1 Si2 C53 143.8(2)
N51 Y1 Si2 C53 72.9(3)
O71A Y1 Si2 C53 43.7(3)
O61A Y1 Si2 C53 -133.4(2)
N1 Y1 Si2 C53 -114.1(3)
Si1 Y1 Si2 C53 72.4(2)
O11 Y1 Si2 C52 151.7(2)
O31 Y1 Si2 C52 -20.3(2)
N51 Y1 Si2 C52 -91.3(2)
O71A Y1 Si2 C52 -120.4(2)
O61A Y1 Si2 C52 62.5(2)
N1 Y1 Si2 C52 81.7(2)
Si1 Y1 Si2 C52 -91.70(19)
C53 Si2 N51 Si1 50.9(3)
C52 Si2 N51 Si1 -73.0(3)
Y1 Si2 N51 Si1 179.2(3)
C53 Si2 N51 Y1 -128.3(2)
C52 Si2 N51 Y1 107.8(2)
C55 Si1 N51 Si2 -78.2(3)
C54 Si1 N51 Si2 45.5(3)
Y1 Si1 N51 Si2 -179.2(3)
C55 Si1 N51 Y1 101.0(2)
C54 Si1 N51 Y1 -135.4(2)
O11 Y1 N51 Si2 67.44(17)
O31 Y1 N51 Si2 -115.48(16)
O71A Y1 N51 Si2 155.25(15)
O61A Y1 N51 Si2 -25.62(17)
Si1 Y1 N51 Si2 179.2(3)
O11 Y1 N51 Si1 -111.76(15)
O31 Y1 N51 Si1 65.31(16)
O71A Y1 N51 Si1 -23.96(17)
O61A Y1 N51 Si1 155.17(15)
Si2 Y1 N51 Si1 -179.2(3)
O11 Y1 O61A C62A 16.9(4)
O31 Y1 O61A C62A -136.8(4)
N51 Y1 O61A C62A 123.4(4)
O71A Y1 O61A C62A -59.5(5)
N1 Y1 O61A C62A -59.0(4)
Si2 Y1 O61A C62A 112.2(4)
Si1 Y1 O61A C62A 135.7(3)
O11 Y1 O61A C65A -166.7(3)
O31 Y1 O61A C65A 39.5(3)
N51 Y1 O61A C65A -60.3(3)
O71A Y1 O61A C65A 116.8(4)
N1 Y1 O61A C65A 117.3(3)
Si2 Y1 O61A C65A -71.5(3)
Si1 Y1 O61A C65A -47.9(3)
C65A O61A C62A C63A -12.1(6)
Y1 O61A C62A C63A 164.7(3)
O61A C62A C63A C64A 5.5(7)
C62A C63A C64A C65A 3.2(10)
C63A C64A C65A O61A -11.6(11)
C62A O61A C65A C64A 16.7(9)
Y1 O61A C65A C64A -160.2(7)
O11 Y1 O71A C74A -160.3(4)
O31 Y1 O71A C74A -5.6(4)
N51 Y1 O71A C74A 94.0(4)
O61A Y1 O71A C74A -83.1(5)
N1 Y1 O71A C74A -83.6(4)
Si2 Y1 O71A C74A 106.4(4)
Si1 Y1 O71A C74A 83.5(4)
O11 Y1 O71A C72A 17.5(4)
O31 Y1 O71A C72A 172.2(4)
N51 Y1 O71A C72A -88.2(4)
O61A Y1 O71A C72A 94.7(4)
N1 Y1 O71A C72A 94.2(4)
Si2 Y1 O71A C72A -75.8(4)
Si1 Y1 O71A C72A -98.7(4)
C74A O71A C72A C73A -55.1(8)
Y1 O71A C72A C73A 126.9(6)
C72A O71A C74A C75A 12.7(9)
Y1 O71A C74A C75A -169.3(7)
